data_7128027
loop_
_publ_author_name
'Ji, Zhenyu'
'Fan, Yerong'
'Wu, Mingyan'
'Hong, Maochun'

_publ_section_title
;
 A flexible microporous framework with temperature-dependent gate-opening
 behaviours for C2 gases.
;
_journal_issue 31
_journal_name_full 'Chemical communications (Cambridge, England)'
_journal_page_first 3785
_journal_page_last 3788
_journal_paper_doi 10.1039/d1cc00014d
_journal_volume 57
_journal_year 2021
_chemical_formula_moiety 'C28 H22 Co2 N6 O8'
_chemical_formula_sum 'C28 H22 Co2 N6 O8'
_chemical_formula_weight 688.37
_chemical_melting_point 'C28 H22 Co2 N6 O8'
_space_group_crystal_system monoclinic
_space_group_IT_number 14
_space_group_name_Hall '-P 2yn'
_space_group_name_H-M_alt 'P 1 21/n 1'
_atom_sites_solution_hydrogens mixed
_audit_creation_method SHELXL-2016/6
_audit_update_record
;
2021-01-01 deposited with the CCDC.	2021-03-09 downloaded from the CCDC.
;
_cell_angle_alpha 90
_cell_angle_beta 95.972(3)
_cell_angle_gamma 90
_cell_formula_units_Z 4
_cell_length_a 10.0100(4)
_cell_length_b 18.7883(5)
_cell_length_c 16.0273(5)
_cell_measurement_reflns_used 18391
_cell_measurement_temperature 293(2)
_cell_measurement_theta_max 60.2360
_cell_measurement_theta_min 2.9030
_cell_volume 2997.91(17)
_computing_cell_refinement 'CrysAlisPro 1.171.40.59a (Rigaku OD, 2019)'
_computing_data_collection 'CrysAlisPro 1.171.40.59a (Rigaku OD, 2019)'
_computing_data_reduction 'CrysAlisPro 1.171.40.59a (Rigaku OD, 2019)'
_computing_structure_refinement 'SHELXL-2016/6 (Sheldrick, 2016)'
_computing_structure_solution 'SHELXT 2014/5 (Sheldrick, 2014)'
_diffrn_ambient_temperature 298(2)
_diffrn_detector_area_resol_mean 10.0000
_diffrn_measured_fraction_theta_full 0.993
_diffrn_measured_fraction_theta_max 0.962
_diffrn_measurement_device_type 'ROD, Synergy Custom system, HyPix'
_diffrn_measurement_method HyPix
_diffrn_radiation_type GaK\a
_diffrn_radiation_wavelength 1.3405
_diffrn_reflns_av_R_equivalents 0.0452
_diffrn_reflns_av_unetI/netI 0.0473
_diffrn_reflns_Laue_measured_fraction_full 0.993
_diffrn_reflns_Laue_measured_fraction_max 0.962
_diffrn_reflns_limit_h_max 12
_diffrn_reflns_limit_h_min -12
_diffrn_reflns_limit_k_max 15
_diffrn_reflns_limit_k_min -23
_diffrn_reflns_limit_l_max 19
_diffrn_reflns_limit_l_min -20
_diffrn_reflns_number 21835
_diffrn_reflns_point_group_measured_fraction_full 0.993
_diffrn_reflns_point_group_measured_fraction_max 0.962
_diffrn_reflns_theta_full 53.543
_diffrn_reflns_theta_max 60.655
_diffrn_reflns_theta_min 3.161
_diffrn_source 'micro-focus metaljet'
_exptl_absorpt_coefficient_mu 6.409
_exptl_absorpt_correction_T_max 1.00000
_exptl_absorpt_correction_T_min 0.69895
_exptl_crystal_colour black
_exptl_crystal_density_diffrn 1.525
_exptl_crystal_density_method 'not measured'
_exptl_crystal_description block
_exptl_crystal_F_000 1400
_exptl_crystal_size_max 0.1
_exptl_crystal_size_mid 0.1
_exptl_crystal_size_min 0.1
_refine_diff_density_max 0.296
_refine_diff_density_min -0.587
_refine_diff_density_rms 0.063
_refine_ls_extinction_method none
_refine_ls_goodness_of_fit_ref 1.031
_refine_ls_hydrogen_treatment constr
_refine_ls_matrix_type full
_refine_ls_number_parameters 398
_refine_ls_number_reflns 6636
_refine_ls_number_restraints 0
_refine_ls_restrained_S_all 1.031
_refine_ls_R_factor_all 0.0673
_refine_ls_R_factor_gt 0.0394
_refine_ls_shift/su_max 0.001
_refine_ls_shift/su_mean 0.000
_refine_ls_structure_factor_coef Fsqd
_refine_ls_weighting_details 'w=1/[\s^2^(Fo^2^)+(0.0599P)^2^] where P=(Fo^2^+2Fc^2^)/3'
_refine_ls_weighting_scheme calc
_refine_ls_wR_factor_gt 0.1031
_refine_ls_wR_factor_ref 0.1143
_reflns_Friedel_coverage 0.000
_reflns_number_gt 4336
_reflns_number_total 6636
_reflns_threshold_expression 'I > 2\s(I)'
_cod_data_source_file d1cc00014d2.cif
_cod_data_source_block I
_cod_depositor_comments 'Adding full bibliography for 7128026--7128027.cif.'
_cod_original_sg_symbol_H-M 'P 21/n'
_cod_database_code 7128027
_shelx_shelxl_version_number 2016/6
_shelx_space_group_comment
;
The symmetry employed for this shelxl refinement is uniquely defined
by the following loop, which should always be used as a source of
symmetry information in preference to the above space-group names.
They are only intended as comments.
;

loop_
_space_group_symop_operation_xyz
'x, y, z'
'-x+1/2, y+1/2, -z+1/2'
'-x, -y, -z'
'x-1/2, -y-1/2, z-1/2'

loop_
_atom_site_label
_atom_site_type_symbol
_atom_site_fract_x
_atom_site_fract_y
_atom_site_fract_z
_atom_site_U_iso_or_equiv
_atom_site_adp_type
_atom_site_occupancy
_atom_site_site_symmetry_order
_atom_site_calc_flag
_atom_site_refinement_flags_posn
_atom_site_refinement_flags_adp
_atom_site_refinement_flags_occupancy
_atom_site_disorder_assembly
_atom_site_disorder_group
Co1 Co 0.52253(3) 0.27882(2) 0.34050(2) 0.02931(11) Uani 1 1 d . . . . .
Co2 Co 0.47913(3) 0.27742(2) 1.15702(2) 0.02941(11) Uani 1 1 d . . . . .
O1 O 0.35240(19) 0.33981(9) 1.30918(13) 0.0515(5) Uani 1 1 d . . . . .
O2 O 0.32184(19) 0.34263(9) 1.16928(12) 0.0524(5) Uani 1 1 d . . . . .
O3 O 0.1245(2) 0.68729(9) 1.32513(10) 0.0508(5) Uani 1 1 d . . . . .
O4 O 0.09244(18) 0.68958(8) 1.18557(10) 0.0418(4) Uani 1 1 d . . . . .
O5 O 0.68397(19) 0.21426(8) 0.33291(11) 0.0454(5) Uani 1 1 d . . . . .
O6 O 0.6477(2) 0.21689(9) 0.19353(12) 0.0519(5) Uani 1 1 d . . . . .
O7 O 0.90886(19) -0.13240(9) 0.31440(11) 0.0479(5) Uani 1 1 d . . . . .
O8 O 0.87946(19) -0.12915(8) 0.17446(11) 0.0476(5) Uani 1 1 d . . . . .
N1 N 0.5244(2) 0.27474(10) 1.03538(12) 0.0395(5) Uani 1 1 d . . . . .
N2 N 0.5459(2) 0.24586(12) 0.90519(12) 0.0427(5) Uani 1 1 d . . . . .
N3 N 0.4842(2) 0.14890(12) 0.81967(12) 0.0449(5) Uani 1 1 d . . . . .
H3 H 0.477860 0.123697 0.863875 0.054 Uiso 1 1 calc R U . . .
N4 N 0.4646(2) 0.15616(12) 0.67206(12) 0.0450(5) Uani 1 1 d . . . . .
H4 H 0.444830 0.135779 0.624323 0.054 Uiso 1 1 calc R U . . .
N5 N 0.5060(2) 0.26029(12) 0.60100(11) 0.0425(5) Uani 1 1 d . . . . .
N6 N 0.5124(2) 0.28366(10) 0.46761(12) 0.0370(5) Uani 1 1 d . . . . .
C1 C 0.3146(2) 0.36938(13) 1.24115(17) 0.0399(6) Uani 1 1 d . . . . .
C2 C 0.2625(2) 0.44400(12) 1.24402(15) 0.0379(6) Uani 1 1 d . . . . .
C3 C 0.2301(3) 0.48213(13) 1.17156(16) 0.0453(6) Uani 1 1 d . . . . .
H3A H 0.237043 0.460713 1.119878 0.054 Uiso 1 1 calc R U . . .
C4 C 0.1875(3) 0.55150(13) 1.17456(15) 0.0436(6) Uani 1 1 d . . . . .
H4A H 0.164533 0.576359 1.124971 0.052 Uiso 1 1 calc R U . . .
C5 C 0.1787(3) 0.58460(12) 1.25085(14) 0.0360(5) Uani 1 1 d . . . . .
C6 C 0.2116(3) 0.54638(14) 1.32389(16) 0.0532(8) Uani 1 1 d . . . . .
H6 H 0.205137 0.567901 1.375572 0.064 Uiso 1 1 calc R U . . .
C7 C 0.2537(3) 0.47684(14) 1.32073(16) 0.0537(8) Uani 1 1 d . . . . .
H7 H 0.276264 0.451753 1.370216 0.064 Uiso 1 1 calc R U . . .
C8 C 0.1292(2) 0.65979(12) 1.25403(15) 0.0366(5) Uani 1 1 d . . . . .
C9 C 0.3632(3) 0.18451(17) 0.97561(15) 0.0580(8) Uani 1 1 d . . . . .
H9A H 0.398035 0.137641 0.987981 0.087 Uiso 1 1 calc R U . . .
H9B H 0.309900 0.184124 0.922247 0.087 Uiso 1 1 calc R U . . .
H9C H 0.308611 0.198967 1.018413 0.087 Uiso 1 1 calc R U . . .
C10 C 0.4754(2) 0.23477(13) 0.97283(14) 0.0347(5) Uani 1 1 d . . . . .
C11 C 0.6308(3) 0.31228(18) 1.00792(17) 0.0701(10) Uani 1 1 d . . . . .
H11 H 0.684643 0.344529 1.040005 0.084 Uiso 1 1 calc R U . . .
C12 C 0.6440(4) 0.29499(18) 0.92806(17) 0.0705(10) Uani 1 1 d . . . . .
H12 H 0.707188 0.312785 0.894847 0.085 Uiso 1 1 calc R U . . .
C13 C 0.5195(3) 0.21582(14) 0.82421(15) 0.0390(6) Uani 1 1 d . . . . .
C14 C 0.5329(3) 0.25703(16) 0.75367(13) 0.0427(6) Uani 1 1 d . . . . .
H14 H 0.560490 0.304289 0.757308 0.051 Uiso 1 1 calc R U . . .
C15 C 0.5023(3) 0.22299(14) 0.67774(15) 0.0396(6) Uani 1 1 d . . . . .
C16 C 0.4586(3) 0.12190(16) 0.74324(15) 0.0482(7) Uani 1 1 d . . . . .
H16 H 0.434028 0.074176 0.739554 0.058 Uiso 1 1 calc R U . . .
C17 C 0.5579(3) 0.15793(13) 0.50708(15) 0.0542(8) Uani 1 1 d . . . . .
H17A H 0.575902 0.153509 0.449627 0.081 Uiso 1 1 d R U . . .
H17B H 0.476952 0.131229 0.492937 0.081 Uiso 1 1 d R U . . .
H17C H 0.636132 0.144139 0.543247 0.081 Uiso 1 1 d R U . . .
C18 C 0.5232(3) 0.23286(13) 0.52397(14) 0.0355(5) Uani 1 1 d . . . . .
C19 C 0.4889(3) 0.34595(14) 0.50885(16) 0.0550(8) Uani 1 1 d . . . . .
H19 H 0.476158 0.390371 0.483658 0.066 Uiso 1 1 calc R U . . .
C20 C 0.4872(3) 0.33271(15) 0.59104(16) 0.0584(8) Uani 1 1 d . . . . .
H20 H 0.475641 0.365727 0.632916 0.070 Uiso 1 1 calc R U . . .
C21 C 0.8767(2) -0.10152(12) 0.24646(16) 0.0387(6) Uani 1 1 d . . . . .
C22 C 0.8339(2) -0.02548(12) 0.24932(14) 0.0358(5) Uani 1 1 d . . . . .
C23 C 0.7710(3) 0.00735(13) 0.17862(15) 0.0462(7) Uani 1 1 d . . . . .
H23 H 0.757890 -0.017561 0.128295 0.055 Uiso 1 1 calc R U . . .
C24 C 0.7278(3) 0.07674(13) 0.18234(16) 0.0450(6) Uani 1 1 d . . . . .
H24 H 0.684161 0.098133 0.134756 0.054 Uiso 1 1 calc R U . . .
C25 C 0.7490(2) 0.11497(12) 0.25660(15) 0.0348(5) Uani 1 1 d . . . . .
C26 C 0.8139(3) 0.08238(13) 0.32671(16) 0.0496(7) Uani 1 1 d . . . . .
H26 H 0.829447 0.107636 0.376680 0.060 Uiso 1 1 calc R U . . .
C27 C 0.8557(3) 0.01258(13) 0.32306(16) 0.0517(7) Uani 1 1 d . . . . .
H27 H 0.898970 -0.008961 0.370679 0.062 Uiso 1 1 calc R U . . .
C28 C 0.6911(3) 0.18792(12) 0.26101(16) 0.0380(6) Uani 1 1 d . . . . .

loop_
_atom_site_aniso_label
_atom_site_aniso_U_11
_atom_site_aniso_U_22
_atom_site_aniso_U_33
_atom_site_aniso_U_23
_atom_site_aniso_U_13
_atom_site_aniso_U_12
Co1 0.0472(2) 0.02173(19) 0.01933(17) 0.00047(12) 0.00513(14) 0.00133(14)
Co2 0.0482(2) 0.02186(19) 0.01912(18) 0.00022(12) 0.00795(14) 0.00163(14)
O1 0.0555(12) 0.0340(10) 0.0644(13) 0.0087(9) 0.0030(9) 0.0141(9)
O2 0.0573(12) 0.0370(10) 0.0628(13) -0.0124(9) 0.0062(10) 0.0133(8)
O3 0.0890(15) 0.0318(10) 0.0333(9) -0.0036(8) 0.0147(9) 0.0148(9)
O4 0.0636(12) 0.0280(9) 0.0343(9) 0.0030(7) 0.0079(8) 0.0091(8)
O5 0.0612(12) 0.0340(10) 0.0427(10) -0.0055(8) 0.0129(9) 0.0112(8)
O6 0.0717(14) 0.0394(10) 0.0451(11) 0.0078(8) 0.0082(10) 0.0225(9)
O7 0.0681(13) 0.0294(9) 0.0468(11) 0.0059(8) 0.0089(9) 0.0133(8)
O8 0.0639(12) 0.0295(9) 0.0492(11) -0.0077(8) 0.0040(9) 0.0071(8)
N1 0.0576(14) 0.0408(12) 0.0219(10) -0.0024(8) 0.0125(9) -0.0069(10)
N2 0.0533(13) 0.0554(13) 0.0208(10) -0.0019(10) 0.0109(9) -0.0085(11)
N3 0.0625(14) 0.0526(14) 0.0216(10) 0.0034(9) 0.0135(9) -0.0068(11)
N4 0.0607(14) 0.0539(14) 0.0211(10) -0.0040(9) 0.0070(9) -0.0107(11)
N5 0.0622(14) 0.0458(13) 0.0204(10) 0.0002(9) 0.0087(9) 0.0083(11)
N6 0.0542(13) 0.0341(11) 0.0232(10) -0.0004(8) 0.0070(9) 0.0067(9)
C1 0.0368(14) 0.0297(13) 0.0532(16) -0.0018(12) 0.0049(12) 0.0028(11)
C2 0.0419(14) 0.0286(12) 0.0432(14) -0.0012(11) 0.0045(11) 0.0074(10)
C3 0.0686(19) 0.0327(13) 0.0351(13) -0.0063(11) 0.0085(12) 0.0094(12)
C4 0.0698(19) 0.0302(13) 0.0312(12) 0.0011(11) 0.0067(12) 0.0089(12)
C5 0.0495(15) 0.0267(12) 0.0326(13) 0.0002(10) 0.0086(11) 0.0045(11)
C6 0.087(2) 0.0387(15) 0.0336(14) -0.0011(12) 0.0062(14) 0.0195(14)
C7 0.087(2) 0.0381(15) 0.0353(14) 0.0055(12) 0.0014(14) 0.0194(14)
C8 0.0468(14) 0.0288(12) 0.0358(13) -0.0015(10) 0.0110(11) 0.0023(11)
C9 0.0592(19) 0.090(2) 0.0259(13) -0.0056(14) 0.0108(12) -0.0240(16)
C10 0.0415(13) 0.0450(14) 0.0182(11) 0.0032(10) 0.0055(9) 0.0019(11)
C11 0.100(3) 0.081(2) 0.0329(14) -0.0098(15) 0.0248(16) -0.0505(19)
C12 0.092(3) 0.091(2) 0.0333(15) -0.0107(15) 0.0253(15) -0.049(2)
C13 0.0457(15) 0.0527(17) 0.0197(11) 0.0001(10) 0.0088(10) -0.0015(12)
C14 0.0581(17) 0.0476(15) 0.0236(12) -0.0017(11) 0.0101(11) -0.0043(13)
C15 0.0473(16) 0.0503(17) 0.0222(12) 0.0026(10) 0.0092(11) 0.0037(12)
C16 0.0611(17) 0.0533(17) 0.0321(13) -0.0032(12) 0.0137(12) -0.0108(13)
C17 0.098(2) 0.0399(15) 0.0246(13) 0.0005(11) 0.0080(14) 0.0106(15)
C18 0.0459(14) 0.0404(14) 0.0205(12) 0.0016(10) 0.0048(10) 0.0040(11)
C19 0.101(2) 0.0354(14) 0.0300(13) 0.0001(11) 0.0148(14) 0.0178(15)
C20 0.102(2) 0.0427(16) 0.0320(14) -0.0068(12) 0.0132(15) 0.0184(16)
C21 0.0403(14) 0.0298(13) 0.0467(15) -0.0040(12) 0.0078(11) 0.0019(11)
C22 0.0421(14) 0.0281(12) 0.0376(13) -0.0009(10) 0.0058(11) 0.0057(10)
C23 0.0685(19) 0.0337(14) 0.0357(14) -0.0065(11) 0.0024(13) 0.0080(13)
C24 0.0641(18) 0.0351(14) 0.0352(14) 0.0041(11) 0.0026(12) 0.0121(12)
C25 0.0420(13) 0.0281(12) 0.0352(13) 0.0000(10) 0.0093(10) 0.0071(10)
C26 0.074(2) 0.0360(14) 0.0365(14) -0.0069(11) -0.0039(13) 0.0149(13)
C27 0.076(2) 0.0372(14) 0.0385(14) -0.0020(12) -0.0089(14) 0.0188(14)
C28 0.0419(14) 0.0288(12) 0.0445(14) 0.0025(11) 0.0108(11) 0.0041(11)

loop_
_atom_type_symbol
_atom_type_description
_atom_type_scat_dispersion_real
_atom_type_scat_dispersion_imag
_atom_type_scat_source
C C 0.0137 0.0067 'International Tables Vol C Tables 4.2.6.8 and 6.1.1.4'
H H 0.0000 0.0000 'International Tables Vol C Tables 4.2.6.8 and 6.1.1.4'
Co Co -0.6628 2.9049 'International Tables Vol C Tables 4.2.6.8 and 6.1.1.4'
N N 0.0241 0.0134 'International Tables Vol C Tables 4.2.6.8 and 6.1.1.4'
O O 0.0389 0.0241 'International Tables Vol C Tables 4.2.6.8 and 6.1.1.4'

loop_
_geom_angle_atom_site_label_1
_geom_angle_atom_site_label_2
_geom_angle_atom_site_label_3
_geom_angle
_geom_angle_site_symmetry_1
_geom_angle_site_symmetry_3
_geom_angle_publ_flag
O8 Co1 O5 96.02(7) 2_655 . ?
O8 Co1 O4 161.24(7) 2_655 2_546 ?
O5 Co1 O4 86.15(7) . 2_546 ?
O8 Co1 N6 98.91(8) 2_655 . ?
O5 Co1 N6 101.96(8) . . ?
O4 Co1 N6 98.85(7) 2_546 . ?
O8 Co1 O1 83.95(7) 2_655 1_554 ?
O5 Co1 O1 162.54(8) . 1_554 ?
O4 Co1 O1 88.46(7) 2_546 1_554 ?
N6 Co1 O1 95.27(8) . 1_554 ?
O8 Co1 Co2 84.92(5) 2_655 1_554 ?
O5 Co1 Co2 88.31(5) . 1_554 ?
O4 Co1 Co2 76.51(5) 2_546 1_554 ?
N6 Co1 Co2 168.52(6) . 1_554 ?
O1 Co1 Co2 74.28(6) 1_554 1_554 ?
O2 Co2 O3 94.44(8) . 2_547 ?
O2 Co2 N1 111.07(8) . . ?
O3 Co2 N1 106.37(7) 2_547 . ?
O2 Co2 O7 83.75(7) . 2_656 ?
O3 Co2 O7 159.12(7) 2_547 2_656 ?
N1 Co2 O7 93.60(8) . 2_656 ?
O2 Co2 O6 157.96(8) . 1_556 ?
O3 Co2 O6 85.12(8) 2_547 1_556 ?
N1 Co2 O6 90.05(8) . 1_556 ?
O7 Co2 O6 88.87(7) 2_656 1_556 ?
O2 Co2 Co1 86.14(6) . 1_556 ?
O3 Co2 Co1 83.69(5) 2_547 1_556 ?
N1 Co2 Co1 158.77(7) . 1_556 ?
O7 Co2 Co1 75.43(5) 2_656 1_556 ?
O6 Co2 Co1 71.90(5) 1_556 1_556 ?
C1 O1 Co1 128.73(18) . 1_556 ?
C1 O2 Co2 116.63(16) . . ?
C8 O3 Co2 122.74(16) . 2_557 ?
C8 O4 Co1 130.63(15) . 2_556 ?
C28 O5 Co1 114.14(16) . . ?
C28 O6 Co2 133.30(18) . 1_554 ?
C21 O7 Co2 131.54(16) . 2_646 ?
C21 O8 Co1 121.09(16) . 2_645 ?
C10 N1 C11 106.7(2) . . ?
C10 N1 Co2 129.95(17) . . ?
C11 N1 Co2 122.90(17) . . ?
C10 N2 C12 107.7(2) . . ?
C10 N2 C13 127.1(2) . . ?
C12 N2 C13 125.1(2) . . ?
C13 N3 C16 116.4(2) . . ?
C15 N4 C16 116.5(2) . . ?
C18 N5 C20 107.21(19) . . ?
C18 N5 C15 127.9(2) . . ?
C20 N5 C15 124.8(2) . . ?
C18 N6 C19 107.1(2) . . ?
C18 N6 Co1 129.99(15) . . ?
C19 N6 Co1 122.89(16) . . ?
O1 C1 O2 125.3(2) . . ?
O1 C1 C2 117.7(2) . . ?
O2 C1 C2 116.9(2) . . ?
C3 C2 C7 119.1(2) . . ?
C3 C2 C1 120.9(2) . . ?
C7 C2 C1 119.9(2) . . ?
C4 C3 C2 120.8(2) . . ?
C3 C4 C5 120.4(2) . . ?
C4 C5 C6 118.9(2) . . ?
C4 C5 C8 120.4(2) . . ?
C6 C5 C8 120.7(2) . . ?
C7 C6 C5 120.6(2) . . ?
C6 C7 C2 120.2(2) . . ?
O4 C8 O3 125.1(2) . . ?
O4 C8 C5 117.3(2) . . ?
O3 C8 C5 117.5(2) . . ?
N1 C10 N2 109.7(2) . . ?
N1 C10 C9 124.9(2) . . ?
N2 C10 C9 125.4(2) . . ?
C12 C11 N1 109.6(2) . . ?
C11 C12 N2 106.2(2) . . ?
N3 C13 C14 122.7(2) . . ?
N3 C13 N2 117.3(2) . . ?
C14 C13 N2 120.0(2) . . ?
C15 C14 C13 115.4(3) . . ?
N4 C15 C14 122.7(2) . . ?
N4 C15 N5 116.5(2) . . ?
C14 C15 N5 120.8(2) . . ?
N4 C16 N3 126.3(3) . . ?
N6 C18 N5 109.8(2) . . ?
N6 C18 C17 124.7(2) . . ?
N5 C18 C17 125.3(2) . . ?
C20 C19 N6 109.5(2) . . ?
C19 C20 N5 106.3(2) . . ?
O7 C21 O8 125.2(2) . . ?
O7 C21 C22 117.9(2) . . ?
O8 C21 C22 116.9(2) . . ?
C27 C22 C23 119.3(2) . . ?
C27 C22 C21 120.1(2) . . ?
C23 C22 C21 120.6(2) . . ?
C24 C23 C22 120.3(2) . . ?
C23 C24 C25 120.4(2) . . ?
C26 C25 C24 119.0(2) . . ?
C26 C25 C28 121.4(2) . . ?
C24 C25 C28 119.4(2) . . ?
C27 C26 C25 120.4(2) . . ?
C22 C27 C26 120.5(2) . . ?
O6 C28 O5 124.9(2) . . ?
O6 C28 C25 117.5(2) . . ?
O5 C28 C25 117.5(2) . . ?

loop_
_geom_bond_atom_site_label_1
_geom_bond_atom_site_label_2
_geom_bond_distance
_geom_bond_site_symmetry_2
_geom_bond_publ_flag
Co1 O8 2.0145(16) 2_655 ?
Co1 O5 2.0343(17) . ?
Co1 O4 2.0518(16) 2_546 ?
Co1 N6 2.0523(19) . ?
Co1 O1 2.0707(18) 1_554 ?
Co1 Co2 2.9276(4) 1_554 ?
Co2 O2 2.0206(17) . ?
Co2 O3 2.0221(17) 2_547 ?
Co2 N1 2.0477(19) . ?
Co2 O7 2.0569(17) 2_656 ?
Co2 O6 2.0679(19) 1_556 ?
O1 C1 1.247(3) . ?
O2 C1 1.266(3) . ?
O3 C8 1.256(3) . ?
O4 C8 1.252(3) . ?
O5 C28 1.263(3) . ?
O6 C28 1.248(3) . ?
O7 C21 1.246(3) . ?
O8 C21 1.268(3) . ?
N1 C10 1.307(3) . ?
N1 C11 1.386(3) . ?
N2 C10 1.369(3) . ?
N2 C12 1.370(3) . ?
N2 C13 1.415(3) . ?
N3 C13 1.306(3) . ?
N3 C16 1.326(3) . ?
N4 C15 1.311(3) . ?
N4 C16 1.317(3) . ?
N5 C18 1.365(3) . ?
N5 C20 1.381(3) . ?
N5 C15 1.419(3) . ?
N6 C18 1.311(3) . ?
N6 C19 1.376(3) . ?
C1 C2 1.498(3) . ?
C2 C3 1.374(3) . ?
C2 C7 1.387(3) . ?
C3 C4 1.373(3) . ?
C4 C5 1.383(3) . ?
C5 C6 1.384(3) . ?
C5 C8 1.499(3) . ?
C6 C7 1.375(4) . ?
C9 C10 1.471(4) . ?
C11 C12 1.340(4) . ?
C13 C14 1.388(3) . ?
C14 C15 1.381(3) . ?
C17 C18 1.482(3) . ?
C19 C20 1.342(3) . ?
C21 C22 1.494(3) . ?
C22 C27 1.379(3) . ?
C22 C23 1.383(3) . ?
C23 C24 1.377(3) . ?
C24 C25 1.387(3) . ?
C25 C26 1.381(3) . ?
C25 C28 1.493(3) . ?
C26 C27 1.380(3) . ?
